data_7212117
loop_
_publ_author_name
'Cao, Rui'
'O'Halloran, Kevin P.'
'Hillesheim, Daniel A.'
'Hardcastle, Kenneth I.'
'Hill, Craig L.'

_publ_section_title
;
 Mono-substituted Keggin, Wells-Dawson and {P2W21}-type polyoxometalates
 without positional disorder
;
_journal_issue 5
_journal_name_full CrystEngComm
_journal_page_first 1518
_journal_paper_doi 10.1039/b919934a
_journal_volume 12
_journal_year 2010
_chemical_formula_moiety 'C14 H37 Li0 N4 O44 P Sn W11'
_chemical_formula_sum 'C14 H37 Li0 N4 O44 P Sn W11'
_chemical_formula_weight 3137.49
_chemical_name_systematic
;
?
;
_space_group_IT_number 2
_symmetry_cell_setting triclinic
_symmetry_space_group_name_Hall '-P 1'
_symmetry_space_group_name_H-M 'P -1'
_atom_sites_solution_hydrogens geom
_atom_sites_solution_primary direct
_atom_sites_solution_secondary difmap
_audit_creation_method SHELXL-97
_cell_angle_alpha 92.7080(10)
_cell_angle_beta 98.4240(10)
_cell_angle_gamma 106.9550(10)
_cell_formula_units_Z 2
_cell_length_a 11.9176(9)
_cell_length_b 12.9766(10)
_cell_length_c 18.0229(13)
_cell_measurement_reflns_used 9867
_cell_measurement_temperature 173(2)
_cell_measurement_theta_max 30.35
_cell_measurement_theta_min 2.30
_cell_volume 2625.4(3)
_computing_cell_refinement 'Bruker SMART'
_computing_data_collection 'Bruker SMART'
_computing_data_reduction 'Bruker SAINT'
_computing_molecular_graphics 'Bruker SHELXTL'
_computing_publication_material 'Bruker SHELXTL'
_computing_structure_refinement 'SHELXL-97 (Sheldrick, 1997)'
_computing_structure_solution 'SHELXS-97 (Sheldrick, 1990)'
_diffrn_ambient_temperature 173(2)
_diffrn_measured_fraction_theta_full 0.932
_diffrn_measured_fraction_theta_max 0.932
_diffrn_measurement_device_type 'CCD area detector'
_diffrn_measurement_method 'phi and omega scans'
_diffrn_radiation_monochromator graphite
_diffrn_radiation_source 'fine-focus sealed tube'
_diffrn_radiation_type MoK\a
_diffrn_radiation_wavelength 0.71073
_diffrn_reflns_av_R_equivalents 0.0509
_diffrn_reflns_av_sigmaI/netI 0.0487
_diffrn_reflns_limit_h_max 16
_diffrn_reflns_limit_h_min -16
_diffrn_reflns_limit_k_max 18
_diffrn_reflns_limit_k_min -18
_diffrn_reflns_limit_l_max 25
_diffrn_reflns_limit_l_min -25
_diffrn_reflns_number 49450
_diffrn_reflns_theta_full 30.48
_diffrn_reflns_theta_max 30.48
_diffrn_reflns_theta_min 1.65
_exptl_absorpt_coefficient_mu 24.592
_exptl_absorpt_correction_T_max 0.1302
_exptl_absorpt_correction_T_min 0.0667
_exptl_absorpt_correction_type multi-scan
_exptl_absorpt_process_details SADABS
_exptl_crystal_colour colourless
_exptl_crystal_density_diffrn 3.969
_exptl_crystal_density_method 'not measured'
_exptl_crystal_description block
_exptl_crystal_F_000 2760
_exptl_crystal_size_max 0.24
_exptl_crystal_size_mid 0.15
_exptl_crystal_size_min 0.14
_refine_diff_density_max 4.325
_refine_diff_density_min -2.229
_refine_diff_density_rms 0.367
_refine_ls_extinction_method none
_refine_ls_goodness_of_fit_ref 1.048
_refine_ls_hydrogen_treatment constr
_refine_ls_matrix_type full
_refine_ls_number_parameters 586
_refine_ls_number_reflns 14919
_refine_ls_number_restraints 0
_refine_ls_restrained_S_all 1.048
_refine_ls_R_factor_all 0.0454
_refine_ls_R_factor_gt 0.0370
_refine_ls_shift/su_max 0.003
_refine_ls_shift/su_mean 0.000
_refine_ls_structure_factor_coef Fsqd
_refine_ls_weighting_details 'calc w=1/[\s^2^(Fo^2^)+(0.0391P)^2^+24.9064P] where P=(Fo^2^+2Fc^2^)/3'
_refine_ls_weighting_scheme calc
_refine_ls_wR_factor_gt 0.0915
_refine_ls_wR_factor_ref 0.0954
_reflns_number_gt 12795
_reflns_number_total 14919
_reflns_threshold_expression >2sigma(I)
_cod_data_source_file b919934a.txt
_cod_data_source_block kpo_4_051cs
_cod_depositor_comments
;
The following automatic conversions were performed:

'_symmetry_cell_setting' value 'Triclinic' changed to 'triclinic'
according to /home/saulius/struct/CIF-dictionaries/cif_core.dic
dictionary named 'cif_core.dic' version 2.4.2 from 2011-04-26.

Automatic conversion script
Id: cif_fix_values 1891 2012-01-12 08:04:46Z andrius 
;
_cod_original_sg_symbol_H-M P-1
_cod_database_code 7212117

loop_
_symmetry_equiv_pos_as_xyz
'x, y, z'
'-x, -y, -z'

loop_
_atom_site_label
_atom_site_type_symbol
_atom_site_fract_x
_atom_site_fract_y
_atom_site_fract_z
_atom_site_U_iso_or_equiv
_atom_site_adp_type
_atom_site_occupancy
_atom_site_symmetry_multiplicity
_atom_site_calc_flag
_atom_site_refinement_flags
C1 C 0.1318(7) 1.1464(7) 0.3907(4) 0.0185(16) Uani 1 1 d .
C2 C 0.1842(10) 1.2543(8) 0.3801(5) 0.032(2) Uani 1 1 d .
H2 H 0.2409 1.2725 0.3472 0.038 Uiso 1 1 calc R
C3 C 0.1530(13) 1.3360(9) 0.4182(7) 0.047(3) Uani 1 1 d .
H3 H 0.1891 1.4097 0.4110 0.056 Uiso 1 1 calc R
C4 C 0.0701(12) 1.3099(9) 0.4659(7) 0.043(3) Uani 1 1 d .
H4 H 0.0482 1.3656 0.4906 0.051 Uiso 1 1 calc R
C5 C 0.0194(10) 1.2039(9) 0.4778(5) 0.032(2) Uani 1 1 d .
H5 H -0.0361 1.1863 0.5115 0.038 Uiso 1 1 calc R
C6 C 0.0496(8) 1.1223(8) 0.4402(5) 0.0261(19) Uani 1 1 d .
H6 H 0.0138 1.0490 0.4482 0.031 Uiso 1 1 calc R
C1S C 0.7332(10) 0.9576(9) 0.3971(6) 0.036(2) Uiso 1 1 d .
H1S1 H 0.7102 1.0024 0.4337 0.054 Uiso 1 1 d R
H1S2 H 0.7362 0.9913 0.3496 0.054 Uiso 1 1 d R
H1S3 H 0.8118 0.9512 0.4168 0.054 Uiso 1 1 d R
C2S C 0.6457(14) 0.7881(12) 0.4485(9) 0.060(4) Uiso 1 1 d .
H2S1 H 0.7246 0.7789 0.4624 0.090 Uiso 1 1 d R
H2S2 H 0.5858 0.7168 0.4368 0.090 Uiso 1 1 d R
H2S3 H 0.6276 0.8276 0.4906 0.090 Uiso 1 1 d R
C3S C 0.435(2) 0.6201(19) 0.5654(13) 0.108(7) Uiso 1 1 d .
H3S1 H 0.3982 0.5415 0.5574 0.163 Uiso 1 1 d R
H3S2 H 0.5147 0.6367 0.5952 0.163 Uiso 1 1 d R
H3S3 H 0.4407 0.6496 0.5165 0.163 Uiso 1 1 d R
C4S C 0.2376(17) 0.6242(16) 0.5871(11) 0.086(5) Uiso 1 1 d .
H4S1 H 0.2149 0.5908 0.5351 0.130 Uiso 1 1 d R
H4S2 H 0.2014 0.6824 0.5927 0.130 Uiso 1 1 d R
H4S3 H 0.2097 0.5696 0.6215 0.130 Uiso 1 1 d R
C5S C 0.458(2) 0.385(2) 0.0291(16) 0.134(9) Uiso 1 1 d .
H5S1 H 0.4425 0.4006 -0.0234 0.200 Uiso 1 1 d R
H5S2 H 0.5422 0.3890 0.0427 0.200 Uiso 1 1 d R
H5S3 H 0.4404 0.4384 0.0621 0.200 Uiso 1 1 d R
C6S C 0.2731(12) 0.2458(11) -0.0122(8) 0.051(3) Uiso 1 1 d .
H6S1 H 0.2088 0.2477 0.0156 0.077 Uiso 1 1 d R
H6S2 H 0.2575 0.1725 -0.0361 0.077 Uiso 1 1 d R
H6S3 H 0.2771 0.2966 -0.0509 0.077 Uiso 1 1 d R
C7S C 0.852(2) 0.226(2) 0.2295(14) 0.115(8) Uiso 1 1 d .
H7S1 H 0.7982 0.2666 0.2417 0.173 Uiso 1 1 d R
H7S2 H 0.9292 0.2776 0.2251 0.173 Uiso 1 1 d R
H7S3 H 0.8632 0.1800 0.2695 0.173 Uiso 1 1 d R
C8S C 0.7225(13) 0.0506(11) 0.1579(8) 0.056(3) Uiso 1 1 d .
H8S1 H 0.7681 0.0044 0.1797 0.085 Uiso 1 1 d R
H8S2 H 0.6859 0.0219 0.1059 0.085 Uiso 1 1 d R
H8S3 H 0.6602 0.0519 0.1876 0.085 Uiso 1 1 d R
N1S N 0.6442(8) 0.8479(7) 0.3836(5) 0.0317(18) Uiso 1 1 d .
H1S4 H 0.5694 0.8549 0.3702 0.038 Uiso 1 1 calc R
H1S5 H 0.6596 0.8097 0.3440 0.038 Uiso 1 1 calc R
N2S N 0.3634(10) 0.6677(10) 0.6047(7) 0.058(3) Uiso 1 1 d .
H2S4 H 0.3853 0.6641 0.6554 0.070 Uiso 1 1 calc R
H2S5 H 0.3830 0.7399 0.5968 0.070 Uiso 1 1 calc R
N3S N 0.3825(15) 0.2755(14) 0.0382(10) 0.099(5) Uiso 1 1 d .
H3S4 H 0.4226 0.2263 0.0301 0.119 Uiso 1 1 calc R
H3S5 H 0.3677 0.2731 0.0869 0.119 Uiso 1 1 calc R
N4S N 0.8017(10) 0.1601(9) 0.1585(6) 0.052(3) Uiso 1 1 d .
H4S4 H 0.8640 0.1552 0.1354 0.062 Uiso 1 1 calc R
H4S5 H 0.7607 0.1973 0.1287 0.062 Uiso 1 1 calc R
O1 O 0.4142(6) 0.5361(5) 0.3536(4) 0.0259(13) Uani 1 1 d .
O2 O 0.4846(5) 0.6935(5) 0.2531(3) 0.0183(11) Uani 1 1 d .
O3 O 0.6131(5) 0.8119(5) 0.1509(4) 0.0246(13) Uani 1 1 d .
O4 O 0.3904(5) 0.6597(5) 0.1089(3) 0.0175(11) Uani 1 1 d .
O5 O 0.2208(5) 0.4636(5) 0.0499(3) 0.0216(12) Uani 1 1 d .
O6 O 0.2963(5) 0.5273(4) 0.2046(3) 0.0175(11) Uani 1 1 d .
O7 O 0.4952(5) 0.9012(4) 0.2497(3) 0.0176(11) Uani 1 1 d .
O8 O 0.4039(5) 0.8678(5) 0.1064(3) 0.0179(11) Uani 1 1 d .
O9 O 0.1753(5) 0.6652(4) 0.0483(3) 0.0165(11) Uani 1 1 d .
O10 O 0.0813(5) 0.5341(5) 0.1418(3) 0.0177(11) Uani 1 1 d .
O11 O 0.1927(5) 0.5734(4) 0.3164(3) 0.0176(11) Uani 1 1 d .
O12 O 0.3768(5) 0.7394(5) 0.3646(3) 0.0181(11) Uani 1 1 d .
O13 O 0.5827(6) 1.1197(5) 0.3079(3) 0.0248(13) Uani 1 1 d .
O14 O 0.4542(5) 0.9511(4) 0.3841(3) 0.0181(11) Uani 1 1 d .
O15 O 0.3765(6) 0.8388(5) 0.5073(3) 0.0245(13) Uani 1 1 d .
O16 O 0.1728(5) 0.7347(5) 0.3991(3) 0.0198(12) Uani 1 1 d .
O17 O 0.0229(5) 0.5297(5) 0.4147(3) 0.0213(12) Uani 1 1 d .
O18 O -0.0364(5) 0.5204(4) 0.2569(3) 0.0178(11) Uani 1 1 d .
O19 O -0.1727(5) 0.4565(5) 0.1126(4) 0.0252(14) Uani 1 1 d .
O20 O -0.0301(5) 0.6607(5) 0.0802(3) 0.0175(11) Uani 1 1 d .
O21 O 0.0129(5) 0.7097(5) -0.0669(3) 0.0235(13) Uani 1 1 d .
O22 O 0.2147(5) 0.8667(4) 0.0107(3) 0.0179(11) Uani 1 1 d .
O23 O 0.4048(6) 1.0586(5) 0.0372(4) 0.0266(14) Uani 1 1 d .
O24 O 0.3863(5) 1.0306(5) 0.1889(3) 0.0194(12) Uani 1 1 d .
O25 O 0.2785(5) 0.7233(4) 0.2082(3) 0.0131(10) Uani 1 1 d .
O26 O 0.2598(5) 0.8820(4) 0.2867(3) 0.0150(11) Uani 1 1 d .
O27 O 0.0799(4) 0.7219(4) 0.2395(3) 0.0129(10) Uani 1 1 d .
O28 O 0.1720(5) 0.8476(4) 0.1491(3) 0.0144(10) Uani 1 1 d .
O29 O 0.2463(5) 0.9514(4) 0.4245(3) 0.0174(11) Uani 1 1 d .
O30 O 0.3509(5) 1.0939(5) 0.3250(3) 0.0211(12) Uani 1 1 d .
O31 O 0.1917(5) 1.0310(4) 0.0918(3) 0.0188(12) Uani 1 1 d .
O32 O 0.0046(5) 0.8635(5) 0.0454(3) 0.0200(12) Uani 1 1 d .
O33 O -0.1492(5) 0.6517(5) 0.1948(3) 0.0213(12) Uani 1 1 d .
O34 O -0.0582(5) 0.6837(5) 0.3397(3) 0.0197(12) Uani 1 1 d .
O35 O 0.0262(5) 0.8933(5) 0.3263(3) 0.0211(12) Uani 1 1 d .
O36 O -0.2164(5) 0.7982(6) 0.2850(4) 0.0262(14) Uani 1 1 d .
O37 O -0.0578(5) 0.8603(5) 0.1802(3) 0.0189(12) Uani 1 1 d .
O38 O -0.0350(6) 1.0512(5) 0.1073(3) 0.0260(14) Uani 1 1 d .
O39 O 0.1312(5) 1.0319(5) 0.2261(3) 0.0190(12) Uani 1 1 d .
O1S O 0.6074(10) 0.5483(9) 0.1990(6) 0.069(3) Uiso 1 1 d .
O2S O 0.3146(12) 0.2527(11) 0.1881(8) 0.093(4) Uiso 1 1 d .
O3S O 0.5573(12) 0.3439(11) 0.2441(8) 0.095(4) Uiso 1 1 d .
O4S O 0.8755(13) 0.6859(12) 0.7938(8) 0.100(4) Uiso 1 1 d .
O5S O 0.6387(10) 0.2561(10) 0.0626(7) 0.077(3) Uiso 1 1 d .
P1 P 0.19783(15) 0.79364(14) 0.22083(10) 0.0087(3) Uiso 1 1 d .
Sn1 Sn 0.17725(5) 1.02100(4) 0.33696(3) 0.01559(11) Uani 1 1 d .
W1 W 0.35143(3) 0.61545(3) 0.298616(17) 0.01522(7) Uani 1 1 d .
W2 W 0.47524(3) 0.78833(3) 0.174343(17) 0.01483(7) Uani 1 1 d .
W3 W 0.23156(3) 0.57100(2) 0.110994(17) 0.01439(7) Uani 1 1 d .
W4 W 0.44794(3) 1.02139(3) 0.292608(18) 0.01580(7) Uani 1 1 d .
W5 W 0.32166(3) 0.84842(3) 0.415492(16) 0.01420(7) Uani 1 1 d .
W6 W 0.05833(3) 0.61019(3) 0.344291(17) 0.01559(7) Uani 1 1 d .
W7 W -0.06148(3) 0.56597(3) 0.157368(18) 0.01673(7) Uani 1 1 d .
W8 W 0.07467(3) 0.75431(3) 0.025078(17) 0.01556(7) Uani 1 1 d .
W9 W 0.31846(3) 0.97077(3) 0.088267(18) 0.01640(7) Uani 1 1 d .
W10 W -0.08458(3) 0.78303(3) 0.266608(18) 0.01686(7) Uani 1 1 d .
W11 W 0.04795(3) 0.96827(3) 0.133412(17) 0.01753(7) Uani 1 1 d .

loop_
_atom_site_aniso_label
_atom_site_aniso_U_11
_atom_site_aniso_U_22
_atom_site_aniso_U_33
_atom_site_aniso_U_23
_atom_site_aniso_U_13
_atom_site_aniso_U_12
C1 0.021(4) 0.023(4) 0.015(4) 0.000(3) 0.004(3) 0.013(3)
C2 0.053(6) 0.028(5) 0.022(4) 0.007(4) 0.014(4) 0.019(5)
C3 0.085(10) 0.024(5) 0.044(6) 0.007(5) 0.036(7) 0.023(6)
C4 0.071(8) 0.034(6) 0.039(6) 0.003(5) 0.022(6) 0.035(6)
C5 0.041(6) 0.041(6) 0.023(4) -0.001(4) 0.016(4) 0.022(5)
C6 0.024(4) 0.030(5) 0.024(4) -0.002(4) 0.001(3) 0.009(4)
O1 0.032(3) 0.025(3) 0.026(3) 0.003(3) 0.002(3) 0.018(3)
O2 0.014(3) 0.022(3) 0.018(3) -0.002(2) -0.004(2) 0.009(2)
O3 0.015(3) 0.037(4) 0.024(3) 0.000(3) 0.004(2) 0.010(3)
O4 0.016(3) 0.020(3) 0.016(3) -0.009(2) 0.002(2) 0.007(2)
O5 0.020(3) 0.020(3) 0.025(3) -0.005(2) -0.001(2) 0.009(2)
O6 0.021(3) 0.015(3) 0.017(3) 0.000(2) -0.001(2) 0.008(2)
O7 0.017(3) 0.015(3) 0.020(3) 0.001(2) -0.001(2) 0.006(2)
O8 0.020(3) 0.020(3) 0.014(3) -0.005(2) -0.002(2) 0.009(2)
O9 0.022(3) 0.019(3) 0.010(2) 0.003(2) 0.000(2) 0.010(2)
O10 0.015(3) 0.019(3) 0.017(3) -0.005(2) 0.002(2) 0.002(2)
O11 0.017(3) 0.016(3) 0.020(3) -0.002(2) 0.003(2) 0.006(2)
O12 0.017(3) 0.020(3) 0.016(3) -0.003(2) -0.002(2) 0.007(2)
O13 0.026(3) 0.020(3) 0.021(3) -0.006(2) 0.000(2) 0.001(2)
O14 0.020(3) 0.017(3) 0.016(3) -0.004(2) -0.001(2) 0.007(2)
O15 0.029(3) 0.029(3) 0.017(3) -0.002(2) 0.001(2) 0.013(3)
O16 0.022(3) 0.024(3) 0.015(3) -0.003(2) 0.000(2) 0.010(2)
O17 0.025(3) 0.022(3) 0.017(3) 0.002(2) 0.007(2) 0.006(2)
O18 0.019(3) 0.015(3) 0.017(3) -0.004(2) 0.004(2) 0.001(2)
O19 0.016(3) 0.026(3) 0.025(3) -0.010(3) 0.001(2) -0.004(2)
O20 0.016(3) 0.026(3) 0.011(2) -0.002(2) -0.002(2) 0.009(2)
O21 0.024(3) 0.031(3) 0.014(3) -0.005(2) -0.004(2) 0.010(3)
O22 0.024(3) 0.017(3) 0.013(3) 0.000(2) 0.002(2) 0.008(2)
O23 0.031(3) 0.022(3) 0.027(3) 0.003(3) 0.006(3) 0.008(3)
O24 0.020(3) 0.021(3) 0.015(3) -0.002(2) 0.001(2) 0.003(2)
O25 0.013(2) 0.014(2) 0.013(2) -0.0055(19) -0.0014(19) 0.007(2)
O26 0.016(3) 0.016(3) 0.014(2) -0.005(2) -0.002(2) 0.008(2)
O27 0.009(2) 0.016(2) 0.013(2) -0.002(2) 0.0009(19) 0.003(2)
O28 0.017(3) 0.019(3) 0.009(2) 0.005(2) 0.0007(19) 0.009(2)
O29 0.022(3) 0.018(3) 0.012(3) -0.002(2) 0.000(2) 0.008(2)
O30 0.026(3) 0.019(3) 0.017(3) -0.003(2) 0.001(2) 0.008(2)
O31 0.026(3) 0.017(3) 0.013(3) 0.000(2) 0.000(2) 0.008(2)
O32 0.024(3) 0.029(3) 0.010(2) -0.002(2) -0.002(2) 0.016(3)
O33 0.013(3) 0.031(3) 0.018(3) -0.006(2) 0.001(2) 0.006(2)
O34 0.021(3) 0.023(3) 0.016(3) -0.004(2) 0.005(2) 0.009(2)
O35 0.018(3) 0.026(3) 0.018(3) -0.005(2) -0.001(2) 0.007(2)
O36 0.017(3) 0.043(4) 0.022(3) -0.002(3) 0.003(2) 0.015(3)
O37 0.018(3) 0.024(3) 0.013(3) -0.002(2) -0.001(2) 0.007(2)
O38 0.035(4) 0.034(3) 0.021(3) 0.009(3) 0.006(3) 0.027(3)
O39 0.028(3) 0.017(3) 0.014(3) -0.001(2) 0.000(2) 0.013(2)
Sn1 0.0196(3) 0.0186(2) 0.0106(2) -0.00335(19) -0.00084(19) 0.0112(2)
W1 0.01740(15) 0.01721(14) 0.01316(14) -0.00043(11) -0.00048(11) 0.01024(12)
W2 0.01182(14) 0.01853(15) 0.01433(14) -0.00227(11) 0.00054(11) 0.00629(11)
W3 0.01550(14) 0.01545(14) 0.01233(14) -0.00465(11) -0.00001(11) 0.00689(11)
W4 0.01501(15) 0.01505(14) 0.01467(14) -0.00415(11) -0.00075(11) 0.00288(11)
W5 0.01588(14) 0.01751(14) 0.00901(13) -0.00267(11) -0.00219(10) 0.00744(11)
W6 0.01697(15) 0.01693(14) 0.01266(14) -0.00002(11) 0.00317(11) 0.00470(11)
W7 0.01262(14) 0.01982(15) 0.01427(14) -0.00571(11) 0.00030(11) 0.00163(11)
W8 0.01640(15) 0.02130(15) 0.00882(13) -0.00266(11) -0.00247(11) 0.00834(12)
W9 0.01949(15) 0.01701(14) 0.01283(14) 0.00097(11) 0.00153(11) 0.00637(12)
W10 0.01294(14) 0.02486(16) 0.01402(14) -0.00358(12) 0.00033(11) 0.00938(12)
W11 0.02228(16) 0.02264(16) 0.01137(14) -0.00016(12) -0.00187(11) 0.01502(13)

loop_
_atom_type_symbol
_atom_type_description
_atom_type_scat_dispersion_real
_atom_type_scat_dispersion_imag
_atom_type_scat_source
C C 0.0033 0.0016 'International Tables Vol C Tables 4.2.6.8 and 6.1.1.4'
H H 0.0000 0.0000 'International Tables Vol C Tables 4.2.6.8 and 6.1.1.4'
Li Li -0.0003 0.0001 'International Tables Vol C Tables 4.2.6.8 and 6.1.1.4'
N N 0.0061 0.0033 'International Tables Vol C Tables 4.2.6.8 and 6.1.1.4'
O O 0.0106 0.0060 'International Tables Vol C Tables 4.2.6.8 and 6.1.1.4'
P P 0.1023 0.0942 'International Tables Vol C Tables 4.2.6.8 and 6.1.1.4'
Sn Sn -0.6537 1.4246 'International Tables Vol C Tables 4.2.6.8 and 6.1.1.4'
W W -0.8490 6.8722 'International Tables Vol C Tables 4.2.6.8 and 6.1.1.4'

loop_
_geom_angle_atom_site_label_1
_geom_angle_atom_site_label_2
_geom_angle_atom_site_label_3
_geom_angle
C2 C1 C6 118.6(8)
C2 C1 Sn1 121.6(6)
C6 C1 Sn1 119.8(6)
C1 C2 C3 119.9(9)
C1 C2 H2 120.0
C3 C2 H2 120.0
C4 C3 C2 120.3(10)
C4 C3 H3 119.8
C2 C3 H3 119.8
C5 C4 C3 120.3(9)
C5 C4 H4 119.9
C3 C4 H4 119.9
C4 C5 C6 119.7(9)
C4 C5 H5 120.1
C6 C5 H5 120.1
C5 C6 C1 121.1(9)
C5 C6 H6 119.4
C1 C6 H6 119.4
N1S C1S H1S1 109.5
N1S C1S H1S2 109.5
H1S1 C1S H1S2 109.5
N1S C1S H1S3 109.5
H1S1 C1S H1S3 109.5
H1S2 C1S H1S3 109.5
N1S C2S H2S1 109.5
N1S C2S H2S2 109.5
H2S1 C2S H2S2 109.5
N1S C2S H2S3 109.5
H2S1 C2S H2S3 109.5
H2S2 C2S H2S3 109.5
N2S C3S H3S1 109.5
N2S C3S H3S2 109.5
H3S1 C3S H3S2 109.5
N2S C3S H3S3 109.5
H3S1 C3S H3S3 109.5
H3S2 C3S H3S3 109.5
N2S C4S H4S1 109.5
N2S C4S H4S2 109.5
H4S1 C4S H4S2 109.5
N2S C4S H4S3 109.5
H4S1 C4S H4S3 109.5
H4S2 C4S H4S3 109.5
N3S C5S H5S1 109.5
N3S C5S H5S2 109.5
H5S1 C5S H5S2 109.5
N3S C5S H5S3 109.5
H5S1 C5S H5S3 109.5
H5S2 C5S H5S3 109.5
N3S C6S H6S1 109.5
N3S C6S H6S2 109.5
H6S1 C6S H6S2 109.5
N3S C6S H6S3 109.5
H6S1 C6S H6S3 109.5
H6S2 C6S H6S3 109.5
N4S C7S H7S1 109.5
N4S C7S H7S2 109.5
H7S1 C7S H7S2 109.5
N4S C7S H7S3 109.5
H7S1 C7S H7S3 109.5
H7S2 C7S H7S3 109.5
N4S C8S H8S1 109.5
N4S C8S H8S2 109.5
H8S1 C8S H8S2 109.5
N4S C8S H8S3 109.5
H8S1 C8S H8S3 109.5
H8S2 C8S H8S3 109.5
C2S N1S C1S 112.6(10)
C2S N1S H1S4 109.1
C1S N1S H1S4 109.1
C2S N1S H1S5 109.1
C1S N1S H1S5 109.1
H1S4 N1S H1S5 107.8
C4S N2S C3S 118.7(16)
C4S N2S H2S4 107.6
C3S N2S H2S4 107.6
C4S N2S H2S5 107.6
C3S N2S H2S5 107.6
H2S4 N2S H2S5 107.1
C6S N3S C5S 112.2(17)
C6S N3S H3S4 109.2
C5S N3S H3S4 109.2
C6S N3S H3S5 109.2
C5S N3S H3S5 109.2
H3S4 N3S H3S5 107.9
C7S N4S C8S 120.0(14)
C7S N4S H4S4 107.3
C8S N4S H4S4 107.3
C7S N4S H4S5 107.3
C8S N4S H4S5 107.3
H4S4 N4S H4S5 106.9
W2 O2 W1 124.7(3)
W3 O4 W2 125.8(3)
W1 O6 W3 125.9(3)
W2 O7 W4 151.5(3)
W2 O8 W9 150.1(3)
W3 O9 W8 151.5(3)
W3 O10 W7 151.8(3)
W1 O11 W6 150.3(3)
W1 O12 W5 152.5(3)
W5 O14 W4 125.4(3)
W6 O16 W5 153.4(3)
W6 O18 W7 125.7(3)
W8 O20 W7 152.3(3)
W9 O22 W8 125.0(3)
W9 O24 W4 153.4(3)
P1 O25 W1 126.6(3)
P1 O25 W2 125.3(3)
W1 O25 W2 89.84(17)
P1 O25 W3 125.6(3)
W1 O25 W3 89.14(17)
W2 O25 W3 88.62(16)
P1 O26 W4 126.2(3)
P1 O26 W5 125.3(3)
W4 O26 W5 89.66(17)
P1 O26 Sn1 126.3(3)
W4 O26 Sn1 88.81(17)
W5 O26 Sn1 88.72(17)
P1 O27 W10 125.9(3)
P1 O27 W6 125.9(3)
W10 O27 W6 89.70(17)
P1 O27 W7 125.6(3)
W10 O27 W7 89.94(17)
W6 O27 W7 88.12(17)
P1 O28 W9 126.3(3)
P1 O28 W8 126.1(3)
W9 O28 W8 88.64(17)
P1 O28 W11 125.4(3)
W9 O28 W11 89.40(18)
W8 O28 W11 89.25(17)
W5 O29 Sn1 125.2(3)
W4 O30 Sn1 124.1(3)
W9 O31 W11 126.3(3)
W8 O32 W11 127.4(3)
W7 O33 W10 126.5(3)
W6 O34 W10 126.3(3)
W10 O35 Sn1 148.5(3)
W10 O37 W11 147.9(3)
W11 O39 Sn1 149.4(3)
O28 P1 O27 109.1(3)
O28 P1 O25 109.7(3)
O27 P1 O25 109.3(3)
O28 P1 O26 109.3(3)
O27 P1 O26 109.5(3)
O25 P1 O26 109.9(3)
O39 Sn1 O35 86.5(2)
O39 Sn1 O29 152.1(2)
O35 Sn1 O29 87.4(2)
O39 Sn1 O30 87.6(2)
O35 Sn1 O30 153.8(2)
O29 Sn1 O30 86.0(2)
O39 Sn1 C1 104.5(3)
O35 Sn1 C1 103.3(3)
O29 Sn1 C1 103.4(3)
O30 Sn1 C1 102.8(3)
O39 Sn1 O26 81.6(2)
O35 Sn1 O26 82.9(2)
O29 Sn1 O26 70.7(2)
O30 Sn1 O26 71.0(2)
C1 Sn1 O26 171.4(3)
O1 W1 O12 102.6(3)
O1 W1 O11 102.6(3)
O12 W1 O11 86.9(2)
O1 W1 O6 102.1(3)
O12 W1 O6 155.2(2)
O11 W1 O6 88.0(2)
O1 W1 O2 101.2(3)
O12 W1 O2 89.0(2)
O11 W1 O2 156.2(2)
O6 W1 O2 85.9(2)
O1 W1 O25 172.2(2)
O12 W1 O25 82.4(2)
O11 W1 O25 83.5(2)
O6 W1 O25 73.0(2)
O2 W1 O25 72.7(2)
O3 W2 O7 103.7(3)
O3 W2 O8 102.6(3)
O7 W2 O8 87.3(2)
O3 W2 O4 100.2(3)
O7 W2 O4 156.1(2)
O8 W2 O4 88.4(2)
O3 W2 O2 100.4(3)
O7 W2 O2 88.5(2)
O8 W2 O2 157.0(2)
O4 W2 O2 86.4(2)
O3 W2 O25 170.4(3)
O7 W2 O25 83.1(2)
O8 W2 O25 84.4(2)
O4 W2 O25 73.1(2)
O2 W2 O25 72.7(2)
O5 W3 O10 103.1(3)
O5 W3 O9 103.3(3)
O10 W3 O9 86.2(3)
O5 W3 O4 101.2(3)
O10 W3 O4 155.7(2)
O9 W3 O4 88.4(3)
O5 W3 O6 101.2(3)
O10 W3 O6 88.9(2)
O9 W3 O6 155.5(2)
O4 W3 O6 86.3(2)
O5 W3 O25 170.7(2)
O10 W3 O25 83.4(2)
O9 W3 O25 83.6(2)
O4 W3 O25 72.5(2)
O6 W3 O25 71.9(2)
O13 W4 O30 101.9(3)
O13 W4 O14 101.7(3)
O30 W4 O14 91.4(3)
O13 W4 O24 103.1(3)
O30 W4 O24 91.0(3)
O14 W4 O24 154.0(2)
O13 W4 O7 99.4(3)
O30 W4 O7 158.7(3)
O14 W4 O7 84.9(2)
O24 W4 O7 83.5(2)
O13 W4 O26 173.3(2)
O30 W4 O26 76.1(2)
O14 W4 O26 72.1(2)
O24 W4 O26 83.4(2)
O7 W4 O26 82.8(2)
O15 W5 O29 102.5(3)
O15 W5 O16 101.8(3)
O29 W5 O16 91.5(3)
O15 W5 O14 102.4(3)
O29 W5 O14 91.4(3)
O16 W5 O14 154.4(2)
O15 W5 O12 100.0(3)
O29 W5 O12 157.5(2)
O16 W5 O12 83.2(2)
O14 W5 O12 84.6(2)
O15 W5 O26 173.6(3)
O29 W5 O26 75.3(2)
O16 W5 O26 84.3(2)
O14 W5 O26 71.9(2)
O12 W5 O26 82.4(2)
O17 W6 O34 101.2(3)
O17 W6 O16 101.3(3)
O34 W6 O16 89.7(2)
O17 W6 O18 102.2(3)
O34 W6 O18 87.5(2)
O16 W6 O18 156.4(3)
O17 W6 O11 102.5(3)
O34 W6 O11 156.3(3)
O16 W6 O11 85.6(2)
O18 W6 O11 87.7(2)
O17 W6 O27 172.2(2)
O34 W6 O27 72.2(2)
O16 W6 O27 83.2(2)
O18 W6 O27 73.6(2)
O11 W6 O27 84.1(2)
O19 W7 O33 101.5(3)
O19 W7 O20 103.6(3)
O33 W7 O20 88.8(3)
O19 W7 O10 103.9(3)
O33 W7 O10 154.6(2)
O20 W7 O10 85.2(2)
O19 W7 O18 101.0(3)
O33 W7 O18 87.9(3)
O20 W7 O18 155.3(2)
O10 W7 O18 87.3(2)
O19 W7 O27 170.4(2)
O33 W7 O27 71.7(2)
O20 W7 O27 83.4(2)
O10 W7 O27 83.1(2)
O18 W7 O27 72.4(2)
O21 W8 O32 102.4(3)
O21 W8 O20 103.5(3)
O32 W8 O20 89.2(3)
O21 W8 O9 102.3(3)
O32 W8 O9 155.3(2)
O20 W8 O9 85.1(2)
O21 W8 O22 99.8(3)
O32 W8 O22 88.2(3)
O20 W8 O22 156.5(2)
O9 W8 O22 87.5(2)
O21 W8 O28 170.6(3)
O32 W8 O28 72.1(2)
O20 W8 O28 84.2(2)
O9 W8 O28 83.5(2)
O22 W8 O28 72.8(2)
O23 W9 O31 101.4(3)
O23 W9 O24 102.2(3)
O31 W9 O24 90.3(2)
O23 W9 O22 101.5(3)
O31 W9 O22 87.3(2)
O24 W9 O22 156.2(3)
O23 W9 O8 102.4(3)
O31 W9 O8 156.2(3)
O24 W9 O8 85.9(2)
O22 W9 O8 86.8(2)
O23 W9 O28 172.1(3)
O31 W9 O28 72.7(2)
O24 W9 O28 83.3(2)
O22 W9 O28 73.4(2)
O8 W9 O28 83.5(2)
O36 W10 O35 103.1(3)
O36 W10 O37 103.3(3)
O35 W10 O37 90.5(3)
O36 W10 O34 100.8(3)
O35 W10 O34 89.6(3)
O37 W10 O34 155.2(2)
O36 W10 O33 98.7(3)
O35 W10 O33 158.1(2)
O37 W10 O33 86.0(2)
O34 W10 O33 84.7(2)
O36 W10 O27 168.1(3)
O35 W10 O27 86.4(2)
O37 W10 O27 83.5(2)
O34 W10 O27 71.8(2)
O33 W10 O27 71.8(2)
O38 W11 O39 103.1(3)
O38 W11 O37 102.5(3)
O39 W11 O37 90.4(3)
O38 W11 O32 101.4(3)
O39 W11 O32 155.4(2)
O37 W11 O32 86.5(2)
O38 W11 O31 102.3(3)
O39 W11 O31 88.0(3)
O37 W11 O31 154.9(2)
O32 W11 O31 84.6(2)
O38 W11 O28 170.5(2)
O39 W11 O28 84.2(2)
O37 W11 O28 83.3(2)
O32 W11 O28 71.2(2)
O31 W11 O28 71.6(2)

loop_
_geom_bond_atom_site_label_1
_geom_bond_atom_site_label_2
_geom_bond_distance
C1 C2 1.392(13)
C1 C6 1.399(12)
C1 Sn1 2.097(8)
C2 C3 1.403(13)
C2 H2 0.9500
C3 C4 1.383(16)
C3 H3 0.9500
C4 C5 1.373(15)
C4 H4 0.9500
C5 C6 1.391(12)
C5 H5 0.9500
C6 H6 0.9500
C1S N1S 1.491(13)
C1S H1S1 0.9800
C1S H1S2 0.9800
C1S H1S3 0.9800
C2S N1S 1.435(17)
C2S H2S1 0.9800
C2S H2S2 0.9800
C2S H2S3 0.9800
C3S N2S 1.43(2)
C3S H3S1 0.9800
C3S H3S2 0.9800
C3S H3S3 0.9800
C4S N2S 1.42(2)
C4S H4S1 0.9800
C4S H4S2 0.9800
C4S H4S3 0.9800
C5S N3S 1.48(3)
C5S H5S1 0.9800
C5S H5S2 0.9800
C5S H5S3 0.9800
C6S N3S 1.41(2)
C6S H6S1 0.9800
C6S H6S2 0.9800
C6S H6S3 0.9800
C7S N4S 1.45(2)
C7S H7S1 0.9800
C7S H7S2 0.9800
C7S H7S3 0.9800
C8S N4S 1.457(17)
C8S H8S1 0.9800
C8S H8S2 0.9800
C8S H8S3 0.9800
N1S H1S4 0.9200
N1S H1S5 0.9200
N2S H2S4 0.9200
N2S H2S5 0.9200
N3S H3S4 0.9200
N3S H3S5 0.9200
N4S H4S4 0.9200
N4S H4S5 0.9200
O1 W1 1.712(6)
O2 W2 1.933(6)
O2 W1 1.934(6)
O3 W2 1.701(6)
O4 W3 1.914(6)
O4 W2 1.919(5)
O5 W3 1.697(6)
O6 W1 1.914(5)
O6 W3 1.931(6)
O7 W2 1.887(5)
O7 W4 1.968(5)
O8 W2 1.901(6)
O8 W9 1.914(6)
O9 W3 1.899(5)
O9 W8 1.913(5)
O10 W3 1.887(6)
O10 W7 1.919(6)
O11 W1 1.890(6)
O11 W6 1.924(5)
O12 W1 1.878(5)
O12 W5 1.967(5)
O13 W4 1.710(6)
O14 W5 1.922(6)
O14 W4 1.924(6)
O15 W5 1.711(6)
O16 W6 1.902(6)
O16 W5 1.921(6)
O17 W6 1.704(6)
O18 W6 1.910(5)
O18 W7 1.925(6)
O19 W7 1.705(6)
O20 W8 1.902(6)
O20 W7 1.905(6)
O21 W8 1.711(6)
O22 W9 1.910(5)
O22 W8 1.930(6)
O23 W9 1.702(7)
O24 W9 1.902(5)
O24 W4 1.928(6)
O25 P1 1.538(5)
O25 W1 2.424(5)
O25 W2 2.428(5)
O25 W3 2.455(5)
O26 P1 1.546(5)
O26 W4 2.420(5)
O26 W5 2.429(5)
O26 Sn1 2.487(5)
O27 P1 1.536(5)
O27 W10 2.421(5)
O27 W6 2.433(5)
O27 W7 2.475(5)
O28 P1 1.533(5)
O28 W9 2.430(5)
O28 W8 2.445(5)
O28 W11 2.447(5)
O29 W5 1.828(5)
O29 Sn1 2.041(6)
O30 W4 1.829(6)
O30 Sn1 2.057(6)
O31 W9 1.900(6)
O31 W11 1.945(6)
O32 W8 1.889(6)
O32 W11 1.943(5)
O33 W7 1.898(6)
O33 W10 1.976(6)
O34 W6 1.896(6)
O34 W10 1.942(6)
O35 W10 1.812(6)
O35 Sn1 2.037(6)
O36 W10 1.716(6)
O37 W10 1.908(6)
O37 W11 1.912(6)
O38 W11 1.700(6)
O39 W11 1.834(5)
O39 Sn1 2.016(6)

loop_
_geom_hbond_atom_site_label_D
_geom_hbond_atom_site_label_H
_geom_hbond_atom_site_label_A
_geom_hbond_distance_DH
_geom_hbond_distance_HA
_geom_hbond_distance_DA
_geom_hbond_angle_DHA
_geom_hbond_site_symmetry_A
N1S H1S4 O14 0.92 2.14 2.949(10) 146.1 .
N1S H1S4 O12 0.92 2.33 3.045(10) 134.1 .
N1S H1S4 O7 0.92 2.39 3.013(10) 124.5 .
N1S H1S5 O2 0.92 2.50 3.031(10) 117.2 .
N2S H2S5 O15 0.92 2.12 2.878(14) 139.6 .
N3S H3S4 O5S 0.92 2.47 3.11(2) 126.8 .
N3S H3S5 O2S 0.92 2.02 2.94(2) 172.4 .
N4S H4S5 O5S 0.92 2.08 2.990(17) 168.7 .
N1S H1S5 O36 0.92 1.98 2.778(11) 144.4 1_655
N2S H2S4 O3S 0.92 1.86 2.776(19) 174.8 2_666
N2S H2S5 O13 0.92 2.35 2.960(13) 124.0 2_676
N3S H3S4 O23 0.92 2.14 2.903(19) 140.1 1_545
N4S H4S4 O38 0.92 2.14 2.941(13) 144.7 1_645
N4S H4S4 O21 0.92 2.45 3.101(13) 128.3 2_665

loop_
_geom_torsion_atom_site_label_1
_geom_torsion_atom_site_label_2
_geom_torsion_atom_site_label_3
_geom_torsion_atom_site_label_4
_geom_torsion
C6 C1 C2 C3 -0.7(15)
Sn1 C1 C2 C3 -178.8(9)
C1 C2 C3 C4 -0.2(19)
C2 C3 C4 C5 1(2)
C3 C4 C5 C6 -1.5(18)
C4 C5 C6 C1 0.5(16)
C2 C1 C6 C5 0.6(14)
Sn1 C1 C6 C5 178.7(7)
W9 O28 P1 O27 -179.8(3)
W8 O28 P1 O27 -60.0(4)
W11 O28 P1 O27 59.8(4)
W9 O28 P1 O25 -60.1(4)
W8 O28 P1 O25 59.7(4)
W11 O28 P1 O25 179.6(3)
W9 O28 P1 O26 60.5(4)
W8 O28 P1 O26 -179.7(3)
W11 O28 P1 O26 -59.9(4)
W10 O27 P1 O28 -60.6(4)
W6 O27 P1 O28 178.3(3)
W7 O27 P1 O28 60.5(4)
W10 O27 P1 O25 179.4(3)
W6 O27 P1 O25 58.3(4)
W7 O27 P1 O25 -59.5(4)
W10 O27 P1 O26 58.9(4)
W6 O27 P1 O26 -62.1(4)
W7 O27 P1 O26 -180.0(3)
W1 O25 P1 O28 -179.6(3)
W2 O25 P1 O28 59.1(4)
W3 O25 P1 O28 -59.0(4)
W1 O25 P1 O27 -60.0(4)
W2 O25 P1 O27 178.7(3)
W3 O25 P1 O27 60.6(4)
W1 O25 P1 O26 60.2(4)
W2 O25 P1 O26 -61.2(4)
W3 O25 P1 O26 -179.2(3)
W4 O26 P1 O28 -60.2(4)
W5 O26 P1 O28 179.3(3)
Sn1 O26 P1 O28 60.2(4)
W4 O26 P1 O27 -179.6(3)
W5 O26 P1 O27 59.8(4)
Sn1 O26 P1 O27 -59.3(4)
W4 O26 P1 O25 60.3(4)
W5 O26 P1 O25 -60.2(4)
Sn1 O26 P1 O25 -179.3(3)
W11 O39 Sn1 O35 -21.9(6)
W11 O39 Sn1 O29 55.7(9)
W11 O39 Sn1 O30 132.5(6)
W11 O39 Sn1 C1 -124.8(6)
W11 O39 Sn1 O26 61.4(6)
W10 O35 Sn1 O39 26.4(7)
W10 O35 Sn1 O29 -126.3(7)
W10 O35 Sn1 O30 -50.9(10)
W10 O35 Sn1 C1 130.5(7)
W10 O35 Sn1 O26 -55.5(6)
W5 O29 Sn1 O39 8.4(7)
W5 O29 Sn1 O35 85.8(4)
W5 O29 Sn1 O30 -68.8(4)
W5 O29 Sn1 C1 -171.1(4)
W5 O29 Sn1 O26 2.4(3)
W4 O30 Sn1 O39 -84.0(4)
W4 O30 Sn1 O35 -6.9(8)
W4 O30 Sn1 O29 68.8(4)
W4 O30 Sn1 C1 171.7(4)
W4 O30 Sn1 O26 -2.1(3)
C2 C1 Sn1 O39 -61.5(8)
C6 C1 Sn1 O39 120.3(7)
C2 C1 Sn1 O35 -151.3(7)
C6 C1 Sn1 O35 30.5(7)
C2 C1 Sn1 O29 118.2(7)
C6 C1 Sn1 O29 -59.9(7)
C2 C1 Sn1 O30 29.3(8)
C6 C1 Sn1 O30 -148.8(7)
C2 C1 Sn1 O26 73(2)
C6 C1 Sn1 O26 -105.5(18)
P1 O26 Sn1 O39 -44.2(4)
W4 O26 Sn1 O39 91.7(2)
W5 O26 Sn1 O39 -178.7(2)
P1 O26 Sn1 O35 43.3(4)
W4 O26 Sn1 O35 179.1(2)
W5 O26 Sn1 O35 -91.2(2)
P1 O26 Sn1 O29 133.0(4)
W4 O26 Sn1 O29 -91.2(2)
W5 O26 Sn1 O29 -1.48(19)
P1 O26 Sn1 O30 -134.5(4)
W4 O26 Sn1 O30 1.3(2)
W5 O26 Sn1 O30 91.0(2)
P1 O26 Sn1 C1 -180(42)
W4 O26 Sn1 C1 -43.8(19)
W5 O26 Sn1 C1 45.9(19)
W5 O12 W1 O1 -127.2(7)
W5 O12 W1 O11 -25.0(7)
W5 O12 W1 O6 53.6(11)
W5 O12 W1 O2 131.5(7)
W5 O12 W1 O25 58.8(7)
W6 O11 W1 O1 127.7(7)
W6 O11 W1 O12 25.4(7)
W6 O11 W1 O6 -130.3(7)
W6 O11 W1 O2 -55.0(10)
W6 O11 W1 O25 -57.2(7)
W3 O6 W1 O1 -172.2(4)
W3 O6 W1 O12 6.9(8)
W3 O6 W1 O11 85.3(4)
W3 O6 W1 O2 -71.7(4)
W3 O6 W1 O25 1.5(3)
W2 O2 W1 O1 172.8(3)
W2 O2 W1 O12 -84.5(4)
W2 O2 W1 O11 -4.5(8)
W2 O2 W1 O6 71.2(3)
W2 O2 W1 O25 -2.2(3)
P1 O25 W1 O1 -173.6(17)
W2 O25 W1 O1 -37.8(19)
W3 O25 W1 O1 50.8(19)
P1 O25 W1 O12 -43.1(4)
W2 O25 W1 O12 92.7(2)
W3 O25 W1 O12 -178.7(2)
P1 O25 W1 O11 44.7(4)
W2 O25 W1 O11 -179.5(2)
W3 O25 W1 O11 -90.9(2)
P1 O25 W1 O6 134.6(4)
W2 O25 W1 O6 -89.6(2)
W3 O25 W1 O6 -1.0(2)
P1 O25 W1 O2 -134.4(4)
W2 O25 W1 O2 1.42(19)
W3 O25 W1 O2 90.0(2)
W4 O7 W2 O3 129.0(7)
W4 O7 W2 O8 26.8(7)
W4 O7 W2 O4 -53.0(11)
W4 O7 W2 O2 -130.7(7)
W4 O7 W2 O25 -58.0(7)
W9 O8 W2 O3 -129.7(7)
W9 O8 W2 O7 -26.3(7)
W9 O8 W2 O4 130.2(7)
W9 O8 W2 O2 53.3(10)
W9 O8 W2 O25 57.0(7)
W3 O4 W2 O3 171.3(4)
W3 O4 W2 O7 -6.7(9)
W3 O4 W2 O8 -86.2(4)
W3 O4 W2 O2 71.4(4)
W3 O4 W2 O25 -1.5(3)
W1 O2 W2 O3 -171.0(4)
W1 O2 W2 O7 85.4(4)
W1 O2 W2 O8 6.0(8)
W1 O2 W2 O4 -71.2(3)
W1 O2 W2 O25 2.2(3)
P1 O25 W2 O3 180(26)
W1 O25 W2 O3 43.1(15)
W3 O25 W2 O3 -46.0(15)
P1 O25 W2 O7 44.7(4)
W1 O25 W2 O7 -92.0(2)
W3 O25 W2 O7 178.9(2)
P1 O25 W2 O8 -43.2(4)
W1 O25 W2 O8 -179.9(2)
W3 O25 W2 O8 90.9(2)
P1 O25 W2 O4 -133.2(4)
W1 O25 W2 O4 90.1(2)
W3 O25 W2 O4 1.0(2)
P1 O25 W2 O2 135.3(4)
W1 O25 W2 O2 -1.42(19)
W3 O25 W2 O2 -90.6(2)
W7 O10 W3 O5 -127.9(7)
W7 O10 W3 O9 -25.1(7)
W7 O10 W3 O4 52.5(11)
W7 O10 W3 O6 130.9(7)
W7 O10 W3 O25 58.9(6)
W8 O9 W3 O5 129.2(7)
W8 O9 W3 O10 26.6(7)
W8 O9 W3 O4 -129.7(7)
W8 O9 W3 O6 -52.4(10)
W8 O9 W3 O25 -57.1(7)
W2 O4 W3 O5 -171.4(4)
W2 O4 W3 O10 8.2(9)
W2 O4 W3 O9 85.4(4)
W2 O4 W3 O6 -70.7(4)
W2 O4 W3 O25 1.5(3)
W1 O6 W3 O5 172.0(4)
W1 O6 W3 O10 -84.9(4)
W1 O6 W3 O9 -6.4(8)
W1 O6 W3 O4 71.3(4)
W1 O6 W3 O25 -1.5(3)
P1 O25 W3 O5 -178.7(14)
W1 O25 W3 O5 -42.5(16)
W2 O25 W3 O5 47.4(16)
P1 O25 W3 O10 -44.3(4)
W1 O25 W3 O10 91.9(2)
W2 O25 W3 O10 -178.2(2)
P1 O25 W3 O9 42.6(4)
W1 O25 W3 O9 178.9(2)
W2 O25 W3 O9 -91.3(2)
P1 O25 W3 O4 132.9(4)
W1 O25 W3 O4 -90.8(2)
W2 O25 W3 O4 -1.0(2)
P1 O25 W3 O6 -135.3(4)
W1 O25 W3 O6 0.9(2)
W2 O25 W3 O6 90.8(2)
Sn1 O30 W4 O13 -171.4(4)
Sn1 O30 W4 O14 -69.1(4)
Sn1 O30 W4 O24 85.1(4)
Sn1 O30 W4 O7 10.6(9)
Sn1 O30 W4 O26 2.1(3)
W5 O14 W4 O13 168.1(3)
W5 O14 W4 O30 65.7(4)
W5 O14 W4 O24 -29.5(8)
W5 O14 W4 O7 -93.3(4)
W5 O14 W4 O26 -9.2(3)
W9 O24 W4 O13 128.8(7)
W9 O24 W4 O30 -128.7(8)
W9 O24 W4 O14 -33.5(11)
W9 O24 W4 O7 30.6(7)
W9 O24 W4 O26 -52.8(7)
W2 O7 W4 O13 -129.1(7)
W2 O7 W4 O30 49.0(12)
W2 O7 W4 O14 129.9(7)
W2 O7 W4 O24 -26.9(7)
W2 O7 W4 O26 57.3(7)
P1 O26 W4 O13 -152(2)
W5 O26 W4 O13 -17(2)
Sn1 O26 W4 O13 72(2)
P1 O26 W4 O30 134.5(4)
W5 O26 W4 O30 -90.2(2)
Sn1 O26 W4 O30 -1.4(2)
P1 O26 W4 O14 -129.4(4)
W5 O26 W4 O14 5.95(19)
Sn1 O26 W4 O14 94.7(2)
P1 O26 W4 O24 41.9(4)
W5 O26 W4 O24 177.2(2)
Sn1 O26 W4 O24 -94.1(2)
P1 O26 W4 O7 -42.4(4)
W5 O26 W4 O7 92.9(2)
Sn1 O26 W4 O7 -178.3(2)
Sn1 O29 W5 O15 171.5(4)
Sn1 O29 W5 O16 -86.1(4)
Sn1 O29 W5 O14 68.5(4)
Sn1 O29 W5 O12 -10.6(9)
Sn1 O29 W5 O26 -2.4(3)
W6 O16 W5 O15 -130.4(8)
W6 O16 W5 O29 126.6(8)
W6 O16 W5 O14 30.4(11)
W6 O16 W5 O12 -31.6(8)
W6 O16 W5 O26 51.5(8)
W4 O14 W5 O15 -167.9(3)
W4 O14 W5 O29 -64.9(4)
W4 O14 W5 O16 31.4(7)
W4 O14 W5 O12 93.0(4)
W4 O14 W5 O26 9.2(3)
W1 O12 W5 O15 126.5(7)
W1 O12 W5 O29 -51.5(12)
W1 O12 W5 O16 25.6(7)
W1 O12 W5 O14 -131.9(8)
W1 O12 W5 O26 -59.5(7)
P1 O26 W5 O15 156(2)
W4 O26 W5 O15 20(2)
Sn1 O26 W5 O15 -69(2)
P1 O26 W5 O29 -133.6(4)
W4 O26 W5 O29 90.4(2)
Sn1 O26 W5 O29 1.6(2)
P1 O26 W5 O16 -40.6(4)
W4 O26 W5 O16 -176.6(2)
Sn1 O26 W5 O16 94.6(2)
P1 O26 W5 O14 130.0(4)
W4 O26 W5 O14 -5.96(19)
Sn1 O26 W5 O14 -94.8(2)
P1 O26 W5 O12 43.2(4)
W4 O26 W5 O12 -92.7(2)
Sn1 O26 W5 O12 178.5(2)
W10 O34 W6 O17 -174.8(4)
W10 O34 W6 O16 83.7(4)
W10 O34 W6 O18 -72.9(4)
W10 O34 W6 O11 5.5(8)
W10 O34 W6 O27 0.8(3)
W5 O16 W6 O17 134.4(8)
W5 O16 W6 O34 -124.2(8)
W5 O16 W6 O18 -41.2(12)
W5 O16 W6 O11 32.5(8)
W5 O16 W6 O27 -52.1(7)
W7 O18 W6 O17 169.7(4)
W7 O18 W6 O34 68.8(4)
W7 O18 W6 O16 -14.7(8)
W7 O18 W6 O11 -88.0(4)
W7 O18 W6 O27 -3.4(3)
W1 O11 W6 O17 -127.4(7)
W1 O11 W6 O34 52.4(10)
W1 O11 W6 O16 -26.8(7)
W1 O11 W6 O18 130.6(7)
W1 O11 W6 O27 56.9(7)
P1 O27 W6 O17 169.3(15)
W10 O27 W6 O17 33.2(17)
W7 O27 W6 O17 -56.7(17)
P1 O27 W6 O34 135.6(4)
W10 O27 W6 O34 -0.5(2)
W7 O27 W6 O34 -90.4(2)
P1 O27 W6 O16 43.7(4)
W10 O27 W6 O16 -92.4(2)
W7 O27 W6 O16 177.7(2)
P1 O27 W6 O18 -131.8(4)
W10 O27 W6 O18 92.1(2)
W7 O27 W6 O18 2.17(19)
P1 O27 W6 O11 -42.5(4)
W10 O27 W6 O11 -178.6(2)
W7 O27 W6 O11 91.5(2)
W10 O33 W7 O19 170.2(4)
W10 O33 W7 O20 -86.2(4)
W10 O33 W7 O10 -10.0(9)
W10 O33 W7 O18 69.3(4)
W10 O33 W7 O27 -2.8(3)
W8 O20 W7 O19 -132.2(7)
W8 O20 W7 O33 126.2(7)
W8 O20 W7 O10 -29.1(7)
W8 O20 W7 O18 43.8(10)
W8 O20 W7 O27 54.5(7)
W3 O10 W7 O19 128.3(7)
W3 O10 W7 O33 -51.6(10)
W3 O10 W7 O20 25.5(7)
W3 O10 W7 O18 -131.0(7)
W3 O10 W7 O27 -58.4(6)
W6 O18 W7 O19 -169.4(4)
W6 O18 W7 O33 -68.0(4)
W6 O18 W7 O20 14.5(8)
W6 O18 W7 O10 87.0(4)
W6 O18 W7 O27 3.4(3)
P1 O27 W7 O19 179.9(15)
W10 O27 W7 O19 -44.1(16)
W6 O27 W7 O19 45.6(16)
P1 O27 W7 O33 -134.2(4)
W10 O27 W7 O33 1.9(2)
W6 O27 W7 O33 91.6(2)
P1 O27 W7 O20 -43.3(4)
W10 O27 W7 O20 92.8(2)
W6 O27 W7 O20 -177.5(2)
P1 O27 W7 O10 42.7(4)
W10 O27 W7 O10 178.7(2)
W6 O27 W7 O10 -91.6(2)
P1 O27 W7 O18 132.1(4)
W10 O27 W7 O18 -91.9(2)
W6 O27 W7 O18 -2.17(19)
W11 O32 W8 O21 -169.6(4)
W11 O32 W8 O20 86.7(4)
W11 O32 W8 O9 10.2(9)
W11 O32 W8 O22 -69.9(4)
W11 O32 W8 O28 2.5(3)
W7 O20 W8 O21 131.2(7)
W7 O20 W8 O32 -126.3(7)
W7 O20 W8 O9 29.7(7)
W7 O20 W8 O22 -42.6(11)
W7 O20 W8 O28 -54.3(7)
W3 O9 W8 O21 -130.3(7)
W3 O9 W8 O32 49.9(11)
W3 O9 W8 O20 -27.4(7)
W3 O9 W8 O22 130.2(7)
W3 O9 W8 O28 57.3(7)
W9 O22 W8 O21 169.7(4)
W9 O22 W8 O32 67.4(4)
W9 O22 W8 O20 -16.5(8)
W9 O22 W8 O9 -88.3(4)
W9 O22 W8 O28 -4.3(3)
P1 O28 W8 O21 -171.6(13)
W9 O28 W8 O21 -36.0(15)
W11 O28 W8 O21 53.4(15)
P1 O28 W8 O32 133.4(4)
W9 O28 W8 O32 -91.0(2)
W11 O28 W8 O32 -1.6(2)
P1 O28 W8 O20 42.4(4)
W9 O28 W8 O20 178.0(2)
W11 O28 W8 O20 -92.6(2)
P1 O28 W8 O9 -43.4(4)
W9 O28 W8 O9 92.2(2)
W11 O28 W8 O9 -178.4(2)
P1 O28 W8 O22 -132.8(4)
W9 O28 W8 O22 2.80(19)
W11 O28 W8 O22 92.2(2)
W11 O31 W9 O23 174.1(4)
W11 O31 W9 O24 -83.4(4)
W11 O31 W9 O22 72.9(4)
W11 O31 W9 O8 -2.9(8)
W11 O31 W9 O28 -0.5(3)
W4 O24 W9 O23 -133.0(7)
W4 O24 W9 O31 125.3(8)
W4 O24 W9 O22 41.3(12)
W4 O24 W9 O8 -31.1(8)
W4 O24 W9 O28 52.8(7)
W8 O22 W9 O23 -169.4(4)
W8 O22 W9 O31 -68.4(4)
W8 O22 W9 O24 16.3(8)
W8 O22 W9 O8 88.5(4)
W8 O22 W9 O28 4.4(3)
W2 O8 W9 O23 128.3(7)
W2 O8 W9 O31 -54.7(10)
W2 O8 W9 O24 26.7(7)
W2 O8 W9 O22 -130.7(7)
W2 O8 W9 O28 -57.0(7)
P1 O28 W9 O23 -176.8(17)
W8 O28 W9 O23 47.7(18)
W11 O28 W9 O23 -41.6(18)
P1 O28 W9 O31 -134.9(4)
W8 O28 W9 O31 89.6(2)
W11 O28 W9 O31 0.34(19)
P1 O28 W9 O24 -42.5(4)
W8 O28 W9 O24 -178.0(2)
W11 O28 W9 O24 92.7(2)
P1 O28 W9 O22 132.7(4)
W8 O28 W9 O22 -2.8(2)
W11 O28 W9 O22 -92.1(2)
P1 O28 W9 O8 44.1(4)
W8 O28 W9 O8 -91.4(2)
W11 O28 W9 O8 179.4(2)
Sn1 O35 W10 O36 -131.3(7)
Sn1 O35 W10 O37 -27.5(7)
Sn1 O35 W10 O34 127.7(7)
Sn1 O35 W10 O33 53.0(12)
Sn1 O35 W10 O27 55.9(6)
W11 O37 W10 O36 128.0(6)
W11 O37 W10 O35 24.4(6)
W11 O37 W10 O34 -65.8(9)
W11 O37 W10 O33 -134.0(6)
W11 O37 W10 O27 -61.9(6)
W6 O34 W10 O36 169.6(4)
W6 O34 W10 O35 -87.1(4)
W6 O34 W10 O37 3.3(8)
W6 O34 W10 O33 71.8(4)
W6 O34 W10 O27 -0.8(3)
W7 O33 W10 O36 -169.8(4)
W7 O33 W10 O35 6.0(10)
W7 O33 W10 O37 87.3(4)
W7 O33 W10 O34 -69.7(4)
W7 O33 W10 O27 2.9(3)
P1 O27 W10 O36 171.7(11)
W6 O27 W10 O36 -52.3(12)
W7 O27 W10 O36 35.8(12)
P1 O27 W10 O35 -44.8(4)
W6 O27 W10 O35 91.2(2)
W7 O27 W10 O35 179.4(2)
P1 O27 W10 O37 46.2(4)
W6 O27 W10 O37 -177.8(2)
W7 O27 W10 O37 -89.7(2)
P1 O27 W10 O34 -135.6(4)
W6 O27 W10 O34 0.47(19)
W7 O27 W10 O34 88.6(2)
P1 O27 W10 O33 134.1(4)
W6 O27 W10 O33 -89.9(2)
W7 O27 W10 O33 -1.8(2)
Sn1 O39 W11 O38 124.3(6)
Sn1 O39 W11 O37 21.3(6)
Sn1 O39 W11 O32 -61.1(10)
Sn1 O39 W11 O31 -133.6(6)
Sn1 O39 W11 O28 -61.9(6)
W10 O37 W11 O38 -126.0(6)
W10 O37 W11 O39 -22.5(6)
W10 O37 W11 O32 133.1(6)
W10 O37 W11 O31 63.7(9)
W10 O37 W11 O28 61.6(6)
W8 O32 W11 O38 171.3(4)
W8 O32 W11 O39 -3.3(9)
W8 O32 W11 O37 -86.6(4)
W8 O32 W11 O31 69.8(4)
W8 O32 W11 O28 -2.5(3)
W9 O31 W11 O38 -171.9(4)
W9 O31 W11 O39 85.1(4)
W9 O31 W11 O37 -1.6(8)
W9 O31 W11 O32 -71.4(4)
W9 O31 W11 O28 0.5(3)
P1 O28 W11 O38 -173.5(15)
W9 O28 W11 O38 50.6(17)
W8 O28 W11 O38 -38.0(17)
P1 O28 W11 O39 45.7(4)
W9 O28 W11 O39 -90.1(2)
W8 O28 W11 O39 -178.8(2)
P1 O28 W11 O37 -45.4(4)
W9 O28 W11 O37 178.7(2)
W8 O28 W11 O37 90.1(2)
P1 O28 W11 O32 -133.9(4)
W9 O28 W11 O32 90.2(2)
W8 O28 W11 O32 1.5(2)
P1 O28 W11 O31 135.6(4)
W9 O28 W11 O31 -0.33(19)
W8 O28 W11 O31 -89.0(2)
